data_2312493
loop_
_publ_author_name
'Pavlovi&#x107;, Gordana'
'Lek&#x161;i&#x107;, Edislav'
'Me&#x161;trovi&#x107;, Ernest'

_publ_section_title
;
 Supramolecular synthons in hydrates and solvates of lamotrigine: a tool
 for cocrystal design.
;
_journal_coeditor_code AW5084
_journal_issue 3
_journal_name_full 'Acta crystallographica Section B, Structural science, crystal engineering and materials'
_journal_paper_doi 10.1107/S2052520624002567
_journal_volume 80
_journal_year 2024
_chemical_formula_moiety 'C9 H7 Cl2 N5, C5 H12 O, H2 O'
_chemical_formula_sum 'C14 H21 Cl2 N5 O2'
_chemical_formula_weight 362.26
_space_group_crystal_system triclinic
_space_group_IT_number 2
_space_group_name_Hall '-P 1'
_space_group_name_H-M_alt 'P -1'
_atom_sites_solution_hydrogens mixed
_audit_creation_method SHELXL-2014/7
_cell_angle_alpha 84.043(8)
_cell_angle_beta 75.989(8)
_cell_angle_gamma 85.943(9)
_cell_formula_units_Z 2
_cell_length_a 7.6284(8)
_cell_length_b 8.5181(9)
_cell_length_c 14.5190(13)
_cell_measurement_reflns_used 2686
_cell_measurement_temperature 296(2)
_cell_measurement_theta_max 72.7683
_cell_measurement_theta_min 3.1476
_cell_volume 909.41(16)
_computing_cell_refinement 'CrysAlis RED, Oxford Diffraction Ltd.Version 1.171.36.21'
_computing_data_collection 'CrysAlis CCD, Oxford Diffraction Ltd.Version 1.171.36.21'
_computing_data_reduction 'CrysAlis RED, Oxford Diffraction Ltd.Version 1.171.36.21'
_computing_molecular_graphics 'MERCURY 3.7. (CCDC, 2008)'
_computing_publication_material 'SHELXL-2014/7 (Sheldrick, 2014)'
_computing_structure_refinement 'SHELXL-2014/7 (Sheldrick, 2014)'
_computing_structure_solution 'SHELXS-97 (Sheldrick, 1997)'
_diffrn_ambient_temperature 296(2)
_diffrn_measured_fraction_theta_full 1.000
_diffrn_measured_fraction_theta_max 0.999
_diffrn_measurement_device_type 'Xcalibur, Sapphire3, Gemini'
_diffrn_measurement_method '\w scans'
_diffrn_radiation_type CuK\a
_diffrn_radiation_wavelength 1.54184
_diffrn_reflns_av_R_equivalents 0.0347
_diffrn_reflns_av_unetI/netI 0.0322
_diffrn_reflns_Laue_measured_fraction_full 1.000
_diffrn_reflns_Laue_measured_fraction_max 0.999
_diffrn_reflns_limit_h_max 8
_diffrn_reflns_limit_h_min -9
_diffrn_reflns_limit_k_max 10
_diffrn_reflns_limit_k_min -10
_diffrn_reflns_limit_l_max 17
_diffrn_reflns_limit_l_min -17
_diffrn_reflns_number 9619
_diffrn_reflns_point_group_measured_fraction_full 1.000
_diffrn_reflns_point_group_measured_fraction_max 0.999
_diffrn_reflns_theta_full 67.684
_diffrn_reflns_theta_max 69.957
_diffrn_reflns_theta_min 3.150
_diffrn_source 'Enhance (Cu) X-ray Source'
_exptl_absorpt_coefficient_mu 3.348
_exptl_absorpt_correction_T_max 1.00000
_exptl_absorpt_correction_T_min 0.30472
_exptl_absorpt_correction_type multi-scan
_exptl_absorpt_process_details
;
CrysAlisPro, Agilent Technologies,
Version 1.171.36.21.
Empirical absorption correction using 
spherical harmonics,
implemented in SCALE3 ABSPACK scaling algorithm.
;
_exptl_crystal_colour colourless
_exptl_crystal_density_diffrn 1.323
_exptl_crystal_description prism
_exptl_crystal_F_000 380
_exptl_crystal_size_max 0.55
_exptl_crystal_size_mid 0.55
_exptl_crystal_size_min 0.15
_refine_diff_density_max 0.311
_refine_diff_density_min -0.315
_refine_diff_density_rms 0.053
_refine_ls_extinction_method none
_refine_ls_goodness_of_fit_ref 1.060
_refine_ls_hydrogen_treatment mixed
_refine_ls_matrix_type full
_refine_ls_number_parameters 238
_refine_ls_number_reflns 3448
_refine_ls_number_restraints 55
_refine_ls_restrained_S_all 1.114
_refine_ls_R_factor_all 0.0722
_refine_ls_R_factor_gt 0.0624
_refine_ls_shift/su_max 0.000
_refine_ls_shift/su_mean 0.000
_refine_ls_structure_factor_coef Fsqd
_refine_ls_weighting_details 'w=1/[\s^2^(Fo^2^)+(0.1160P)^2^+0.1605P] where P=(Fo^2^+2Fc^2^)/3'
_refine_ls_weighting_scheme calc
_refine_ls_wR_factor_gt 0.1888
_refine_ls_wR_factor_ref 0.2036
_reflns_Friedel_coverage 0.000
_reflns_number_gt 2735
_reflns_number_total 3448
_reflns_threshold_expression 'I > 2\s(I)'
_cod_data_source_file aw5084.cif
_cod_data_source_block LAM_n-pentanol_solvate
_cod_database_code 2312493
_shelx_shelxl_version_number 2014/7
_shelx_space_group_comment
;
The symmetry employed for this shelxl refinement is uniquely defined
by the following loop, which should always be used as a source of
symmetry information in preference to the above space-group names.
They are only intended as comments.
;

loop_
_space_group_symop_operation_xyz
'x, y, z'
'-x, -y, -z'

loop_
_atom_site_label
_atom_site_type_symbol
_atom_site_fract_x
_atom_site_fract_y
_atom_site_fract_z
_atom_site_U_iso_or_equiv
_atom_site_adp_type
_atom_site_occupancy
_atom_site_site_symmetry_order
_atom_site_calc_flag
_atom_site_refinement_flags_posn
_atom_site_refinement_flags_adp
_atom_site_refinement_flags_occupancy
_atom_site_disorder_assembly
_atom_site_disorder_group
Cl1 Cl 0.27370(10) 0.13131(15) 0.14817(7) 0.1069(4) Uani 1 1 d . . . . .
Cl2 Cl 0.01605(15) 0.23352(17) 0.01237(6) 0.1211(5) Uani 1 1 d . . . . .
O1 O 0.2661(3) 0.4404(2) 0.48819(16) 0.0716(5) Uani 1 1 d D . . . .
H1O H 0.191(4) 0.449(5) 0.5388(17) 0.107 Uiso 1 1 d D U . . .
H2O H 0.251(6) 0.530(2) 0.463(3) 0.107 Uiso 1 1 d D U . . .
O2 O 0.9522(3) 0.5374(3) 0.32149(18) 0.0841(6) Uani 1 1 d D . . . .
H1O2 H 0.997(6) 0.612(4) 0.336(3) 0.126 Uiso 1 1 d D U . . .
N1 N 0.1284(3) -0.1878(2) 0.35341(15) 0.0581(5) Uani 1 1 d . . . . .
N2 N 0.2387(3) -0.2494(2) 0.40928(15) 0.0597(5) Uani 1 1 d . . . . .
N3 N 0.4362(3) -0.2087(2) 0.49918(18) 0.0682(6) Uani 1 1 d D . . . .
H1N3 H 0.485(4) -0.3039(18) 0.501(2) 0.082 Uiso 1 1 d D U . . .
H2N3 H 0.510(4) -0.151(4) 0.518(2) 0.082 Uiso 1 1 d D U . . .
N4 N 0.2907(3) 0.0107(2) 0.44159(14) 0.0529(5) Uani 1 1 d . . . . .
N5 N 0.1348(4) 0.2235(2) 0.38520(19) 0.0702(6) Uani 1 1 d D . . . .
H1N5 H 0.064(4) 0.267(4) 0.351(2) 0.084 Uiso 1 1 d D U . . .
H2N5 H 0.190(4) 0.285(3) 0.412(2) 0.084 Uiso 1 1 d D U . . .
C1 C -0.0216(3) 0.0203(3) 0.27542(17) 0.0541(5) Uani 1 1 d . . . . .
C2 C 0.0460(3) 0.0957(3) 0.18461(19) 0.0636(6) Uani 1 1 d . . . . .
C3 C -0.0665(4) 0.1397(4) 0.1240(2) 0.0727(7) Uani 1 1 d . . . . .
C4 C -0.2471(4) 0.1087(5) 0.1523(2) 0.0843(9) Uani 1 1 d . . . . .
H4 H -0.3231 0.1383 0.1115 0.101 Uiso 1 1 calc R U . . .
C5 C -0.3146(4) 0.0344(5) 0.2406(2) 0.0877(10) Uani 1 1 d . . . . .
H5 H -0.4365 0.0127 0.2593 0.105 Uiso 1 1 calc R U . . .
C6 C -0.2042(4) -0.0085(4) 0.3018(2) 0.0713(7) Uani 1 1 d . . . . .
H6 H -0.2528 -0.0577 0.3620 0.086 Uiso 1 1 calc R U . . .
C7 C 0.0987(3) -0.0359(3) 0.34013(17) 0.0521(5) Uani 1 1 d . . . . .
C8 C 0.3188(3) -0.1473(3) 0.44805(17) 0.0526(5) Uani 1 1 d . . . . .
C9 C 0.1762(3) 0.0687(3) 0.38919(17) 0.0522(5) Uani 1 1 d . . . . .
C10 C 0.8711(6) 0.5668(5) 0.2422(3) 0.1071(12) Uani 1 1 d D U . . .
H10A H 0.9444 0.5141 0.1888 0.128 Uiso 1 1 calc R U . . .
H10B H 0.8678 0.6793 0.2232 0.128 Uiso 1 1 calc R U . . .
C11 C 0.6899(7) 0.5117(8) 0.2642(4) 0.1371(19) Uani 1 1 d D U . . .
H11A H 0.6162 0.5682 0.3158 0.165 Uiso 1 1 calc R U . . .
H11B H 0.6934 0.4005 0.2867 0.165 Uiso 1 1 calc R U . . .
C12 C 0.6011(9) 0.5326(9) 0.1811(4) 0.175(3) Uani 1 1 d D U . . .
H12A H 0.6951 0.5177 0.1239 0.209 Uiso 0.61 1 calc R U P A 1
H12B H 0.5198 0.4471 0.1891 0.209 Uiso 0.61 1 calc R U P A 1
H12C H 0.6516 0.6255 0.1420 0.209 Uiso 0.39 1 calc R U P B 2
H12D H 0.6450 0.4434 0.1441 0.209 Uiso 0.39 1 calc R U P B 2
C13A C 0.5030(12) 0.6739(11) 0.1637(6) 0.136(3) Uani 0.61 1 d D U P C 1
H13A H 0.5860 0.7545 0.1317 0.163 Uiso 0.61 1 calc R U P C 1
H13B H 0.4349 0.7105 0.2237 0.163 Uiso 0.61 1 calc R U P C 1
C13B C 0.4112(13) 0.548(2) 0.1885(8) 0.140(5) Uani 0.39 1 d D U P C 2
H13C H 0.3523 0.5988 0.2455 0.168 Uiso 0.39 1 calc R U P C 2
H13D H 0.3634 0.4442 0.1937 0.168 Uiso 0.39 1 calc R U P C 2
C14 C 0.3704(10) 0.6473(11) 0.1002(5) 0.194(3) Uani 1 1 d D U . . .
H14A H 0.3043 0.7447 0.0888 0.291 Uiso 0.61 1 calc R U P C 1
H14B H 0.4382 0.6125 0.0405 0.291 Uiso 0.61 1 calc R U P C 1
H14C H 0.2873 0.5686 0.1324 0.291 Uiso 0.61 1 calc R U P C 1
H14D H 0.2420 0.6567 0.1063 0.291 Uiso 0.39 1 calc R U P C 2
H14E H 0.4163 0.7506 0.0957 0.291 Uiso 0.39 1 calc R U P C 2
H14F H 0.4274 0.5964 0.0439 0.291 Uiso 0.39 1 calc R U P C 2

loop_
_atom_site_aniso_label
_atom_site_aniso_U_11
_atom_site_aniso_U_22
_atom_site_aniso_U_33
_atom_site_aniso_U_23
_atom_site_aniso_U_13
_atom_site_aniso_U_12
Cl1 0.0566(5) 0.1677(10) 0.0906(6) 0.0400(6) -0.0224(4) -0.0246(5)
Cl2 0.0991(7) 0.1816(12) 0.0766(6) 0.0483(6) -0.0324(5) -0.0128(7)
O1 0.0870(14) 0.0428(9) 0.0889(13) 0.0018(8) -0.0341(11) 0.0058(8)
O2 0.0957(16) 0.0699(12) 0.0971(15) 0.0075(11) -0.0476(13) -0.0094(11)
N1 0.0634(12) 0.0486(10) 0.0667(12) 0.0015(8) -0.0276(9) -0.0006(8)
N2 0.0706(13) 0.0414(9) 0.0731(12) 0.0029(8) -0.0331(10) 0.0015(8)
N3 0.0803(15) 0.0430(10) 0.0924(16) 0.0014(10) -0.0486(13) 0.0086(9)
N4 0.0570(11) 0.0410(9) 0.0652(11) 0.0002(8) -0.0270(9) 0.0036(7)
N5 0.0855(16) 0.0444(11) 0.0939(16) -0.0048(10) -0.0516(13) 0.0124(10)
C1 0.0520(12) 0.0517(12) 0.0610(13) -0.0014(9) -0.0207(10) 0.0016(9)
C2 0.0494(13) 0.0737(16) 0.0678(14) 0.0056(12) -0.0197(11) -0.0016(11)
C3 0.0688(17) 0.0879(19) 0.0624(14) 0.0091(13) -0.0253(12) 0.0020(14)
C4 0.0612(17) 0.119(3) 0.0786(18) 0.0020(17) -0.0355(14) 0.0079(16)
C5 0.0476(15) 0.131(3) 0.086(2) 0.0018(19) -0.0237(14) -0.0049(16)
C6 0.0566(15) 0.0892(19) 0.0664(15) 0.0038(13) -0.0166(12) -0.0017(13)
C7 0.0513(12) 0.0457(11) 0.0610(12) 0.0002(9) -0.0198(10) 0.0013(9)
C8 0.0551(12) 0.0430(11) 0.0605(12) 0.0040(9) -0.0196(10) 0.0010(9)
C9 0.0522(12) 0.0438(11) 0.0614(12) 0.0026(9) -0.0198(10) 0.0028(8)
C10 0.122(3) 0.107(3) 0.105(3) 0.008(2) -0.056(2) -0.016(2)
C11 0.116(4) 0.192(5) 0.119(4) -0.003(3) -0.060(3) -0.016(3)
C12 0.146(5) 0.262(8) 0.143(5) -0.051(5) -0.091(4) 0.053(5)
C13A 0.116(6) 0.187(9) 0.118(6) -0.040(6) -0.054(5) 0.031(6)
C13B 0.105(8) 0.200(13) 0.130(9) -0.024(9) -0.049(7) -0.024(8)
C14 0.149(5) 0.297(10) 0.154(5) -0.026(6) -0.089(5) 0.058(6)

loop_
_atom_type_symbol
_atom_type_description
_atom_type_scat_dispersion_real
_atom_type_scat_dispersion_imag
_atom_type_scat_source
C C 0.0181 0.0091 'International Tables Vol C Tables 4.2.6.8 and 6.1.1.4'
H H 0.0000 0.0000 'International Tables Vol C Tables 4.2.6.8 and 6.1.1.4'
Cl Cl 0.3639 0.7018 'International Tables Vol C Tables 4.2.6.8 and 6.1.1.4'
N N 0.0311 0.0180 'International Tables Vol C Tables 4.2.6.8 and 6.1.1.4'
O O 0.0492 0.0322 'International Tables Vol C Tables 4.2.6.8 and 6.1.1.4'

loop_
_geom_angle_atom_site_label_1
_geom_angle_atom_site_label_2
_geom_angle_atom_site_label_3
_geom_angle
_geom_angle_site_symmetry_1
_geom_angle_site_symmetry_3
_geom_angle_publ_flag
H1O O1 H2O 97(4) . . ?
C10 O2 H1O2 116(3) . . ?
C7 N1 N2 121.04(19) . . ?
C8 N2 N1 117.05(18) . . ?
C8 N3 H1N3 128(2) . . ?
C8 N3 H2N3 123(2) . . ?
H1N3 N3 H2N3 105(3) . . ?
C9 N4 C8 115.91(19) . . ?
C9 N5 H1N5 122(2) . . ?
C9 N5 H2N5 120(2) . . ?
H1N5 N5 H2N5 118(3) . . ?
C6 C1 C2 117.8(2) . . ?
C6 C1 C7 120.4(2) . . ?
C2 C1 C7 121.7(2) . . ?
C3 C2 C1 120.7(2) . . ?
C3 C2 Cl1 120.0(2) . . ?
C1 C2 Cl1 119.26(19) . . ?
C4 C3 C2 120.0(3) . . ?
C4 C3 Cl2 119.1(2) . . ?
C2 C3 Cl2 120.9(2) . . ?
C5 C4 C3 119.8(3) . . ?
C5 C4 H4 120.1 . . ?
C3 C4 H4 120.1 . . ?
C4 C5 C6 120.7(3) . . ?
C4 C5 H5 119.7 . . ?
C6 C5 H5 119.7 . . ?
C5 C6 C1 121.0(3) . . ?
C5 C6 H6 119.5 . . ?
C1 C6 H6 119.5 . . ?
N1 C7 C9 120.0(2) . . ?
N1 C7 C1 116.9(2) . . ?
C9 C7 C1 123.13(19) . . ?
N2 C8 N3 116.85(19) . . ?
N2 C8 N4 126.0(2) . . ?
N3 C8 N4 117.1(2) . . ?
N4 C9 N5 118.4(2) . . ?
N4 C9 C7 119.71(19) . . ?
N5 C9 C7 121.9(2) . . ?
O2 C10 C11 111.9(4) . . ?
O2 C10 H10A 109.2 . . ?
C11 C10 H10A 109.2 . . ?
O2 C10 H10B 109.2 . . ?
C11 C10 H10B 109.2 . . ?
H10A C10 H10B 107.9 . . ?
C10 C11 C12 114.1(5) . . ?
C10 C11 H11A 108.7 . . ?
C12 C11 H11A 108.7 . . ?
C10 C11 H11B 108.7 . . ?
C12 C11 H11B 108.7 . . ?
H11A C11 H11B 107.6 . . ?
C13A C12 C11 120.1(6) . . ?
C13B C12 C11 125.3(7) . . ?
C13A C12 H12A 107.3 . . ?
C11 C12 H12A 107.3 . . ?
C13A C12 H12B 107.3 . . ?
C11 C12 H12B 107.3 . . ?
H12A C12 H12B 106.9 . . ?
C13B C12 H12C 106.0 . . ?
C11 C12 H12C 106.0 . . ?
C13B C12 H12D 106.0 . . ?
C11 C12 H12D 106.0 . . ?
H12C C12 H12D 106.3 . . ?
C12 C13A C14 110.3(6) . . ?
C12 C13A H13A 109.6 . . ?
C14 C13A H13A 109.6 . . ?
C12 C13A H13B 109.6 . . ?
C14 C13A H13B 109.6 . . ?
H13A C13A H13B 108.1 . . ?
C12 C13B C14 110.5(7) . . ?
C12 C13B H13C 109.5 . . ?
C14 C13B H13C 109.5 . . ?
C12 C13B H13D 109.5 . . ?
C14 C13B H13D 109.5 . . ?
H13C C13B H13D 108.1 . . ?
C13A C14 H14A 109.5 . . ?
C13A C14 H14B 109.5 . . ?
H14A C14 H14B 109.5 . . ?
C13A C14 H14C 109.5 . . ?
H14A C14 H14C 109.5 . . ?
H14B C14 H14C 109.5 . . ?
C13B C14 H14D 109.5 . . ?
C13B C14 H14E 109.5 . . ?
H14D C14 H14E 109.5 . . ?
C13B C14 H14F 109.5 . . ?
H14D C14 H14F 109.5 . . ?
H14E C14 H14F 109.5 . . ?

loop_
_geom_bond_atom_site_label_1
_geom_bond_atom_site_label_2
_geom_bond_distance
_geom_bond_site_symmetry_2
_geom_bond_publ_flag
Cl1 C2 1.728(3) . ?
Cl2 C3 1.723(3) . ?
O1 H1O 0.823(10) . ?
O1 H2O 0.823(10) . ?
O2 C10 1.427(4) . ?
O2 H1O2 0.813(10) . ?
N1 C7 1.300(3) . ?
N1 N2 1.349(3) . ?
N2 C8 1.338(3) . ?
N3 C8 1.342(3) . ?
N3 H1N3 0.869(10) . ?
N3 H2N3 0.875(10) . ?
N4 C9 1.329(3) . ?
N4 C8 1.345(3) . ?
N5 C9 1.333(3) . ?
N5 H1N5 0.864(10) . ?
N5 H2N5 0.870(10) . ?
C1 C6 1.385(4) . ?
C1 C2 1.400(4) . ?
C1 C7 1.489(3) . ?
C2 C3 1.380(4) . ?
C3 C4 1.375(4) . ?
C4 C5 1.366(5) . ?
C4 H4 0.9300 . ?
C5 C6 1.373(4) . ?
C5 H5 0.9300 . ?
C6 H6 0.9300 . ?
C7 C9 1.435(3) . ?
C10 C11 1.441(5) . ?
C10 H10A 0.9700 . ?
C10 H10B 0.9700 . ?
C11 C12 1.510(5) . ?
C11 H11A 0.9700 . ?
C11 H11B 0.9700 . ?
C12 C13A 1.405(8) . ?
C12 C13B 1.424(8) . ?
C12 H12A 0.9700 . ?
C12 H12B 0.9700 . ?
C12 H12C 0.9700 . ?
C12 H12D 0.9700 . ?
C13A C14 1.565(7) . ?
C13A H13A 0.9700 . ?
C13A H13B 0.9700 . ?
C13B C14 1.544(9) . ?
C13B H13C 0.9700 . ?
C13B H13D 0.9700 . ?
C14 H14A 0.9600 . ?
C14 H14B 0.9600 . ?
C14 H14C 0.9600 . ?
C14 H14D 0.9600 . ?
C14 H14E 0.9600 . ?
C14 H14F 0.9600 . ?

loop_
_geom_torsion_atom_site_label_1
_geom_torsion_atom_site_label_2
_geom_torsion_atom_site_label_3
_geom_torsion_atom_site_label_4
_geom_torsion
_geom_torsion_site_symmetry_1
_geom_torsion_site_symmetry_2
_geom_torsion_site_symmetry_3
_geom_torsion_site_symmetry_4
_geom_torsion_publ_flag
C7 N1 N2 C8 -1.6(4) . . . . ?
C6 C1 C2 C3 0.1(4) . . . . ?
C7 C1 C2 C3 176.7(2) . . . . ?
C6 C1 C2 Cl1 -179.1(2) . . . . ?
C7 C1 C2 Cl1 -2.5(3) . . . . ?
C1 C2 C3 C4 -0.4(5) . . . . ?
Cl1 C2 C3 C4 178.8(3) . . . . ?
C1 C2 C3 Cl2 179.6(2) . . . . ?
Cl1 C2 C3 Cl2 -1.2(4) . . . . ?
C2 C3 C4 C5 0.0(5) . . . . ?
Cl2 C3 C4 C5 180.0(3) . . . . ?
C3 C4 C5 C6 0.6(6) . . . . ?
C4 C5 C6 C1 -0.9(5) . . . . ?
C2 C1 C6 C5 0.5(4) . . . . ?
C7 C1 C6 C5 -176.1(3) . . . . ?
N2 N1 C7 C9 -3.3(4) . . . . ?
N2 N1 C7 C1 178.6(2) . . . . ?
C6 C1 C7 N1 68.3(3) . . . . ?
C2 C1 C7 N1 -108.2(3) . . . . ?
C6 C1 C7 C9 -109.7(3) . . . . ?
C2 C1 C7 C9 73.8(3) . . . . ?
N1 N2 C8 N3 -176.4(2) . . . . ?
N1 N2 C8 N4 4.6(4) . . . . ?
C9 N4 C8 N2 -2.1(4) . . . . ?
C9 N4 C8 N3 178.9(2) . . . . ?
C8 N4 C9 N5 175.9(2) . . . . ?
C8 N4 C9 C7 -3.0(3) . . . . ?
N1 C7 C9 N4 5.8(4) . . . . ?
C1 C7 C9 N4 -176.2(2) . . . . ?
N1 C7 C9 N5 -173.1(3) . . . . ?
C1 C7 C9 N5 4.9(4) . . . . ?
O2 C10 C11 C12 -177.1(5) . . . . ?
C10 C11 C12 C13A -88.6(9) . . . . ?
C10 C11 C12 C13B -154.1(10) . . . . ?
C11 C12 C13A C14 -159.9(6) . . . . ?
C11 C12 C13B C14 151.2(9) . . . . ?
